data_4070410
loop_
_publ_author_name
'Mills, David P.'
'Wooles, Ashley J.'
'McMaster, Jonathan'
'Lewis, William'
'Blake, Alexander J.'
'Liddle, Stephen T.'

_publ_section_title
;
 Heteroleptic [M(CH2C6H5)2(I)(THF)3] Complexes (M = Y or Er): Remarkably
 Stable Precursors to Yttrium and Erbium T-Shaped Carbenes
;
_journal_issue 23
_journal_name_full Organometallics
_journal_page_first 6771
_journal_paper_doi 10.1021/om9007949
_journal_volume 28
_journal_year 2009
_chemical_formula_moiety 'C26 H38 Er I O3'
_chemical_formula_sum 'C26 H38 Er I O3'
_chemical_formula_weight 692.72
_chemical_name_systematic
; 
 ? 
;
_space_group_IT_number 14
_symmetry_cell_setting monoclinic
_symmetry_space_group_name_Hall '-P 2yn'
_symmetry_space_group_name_H-M 'P 1 21/n 1'
_atom_sites_solution_hydrogens geom
_atom_sites_solution_primary direct
_atom_sites_solution_secondary difmap
_audit_creation_method 'enCIFer editing of SHELXL97 CIF output'
_cell_angle_alpha 90.00
_cell_angle_beta 104.078(2)
_cell_angle_gamma 90.00
_cell_formula_units_Z 4
_cell_length_a 8.4244(6)
_cell_length_b 21.3331(14)
_cell_length_c 14.9588(10)
_cell_measurement_reflns_used 12912
_cell_measurement_temperature 150(2)
_cell_measurement_theta_max 27.5265
_cell_measurement_theta_min 2.3695
_cell_volume 2607.6(3)
_computing_cell_refinement 'Bruker SAINT version 6.36a (Bruker, 2000)'
_computing_data_collection 'Bruker SMART version 5.625 (Bruker, 2001)'
_computing_data_reduction 'Bruker SAINT; Bruker SHELXTL (Bruker, 2001)'
_computing_molecular_graphics 'Bruker SHELXTL'
_computing_publication_material 'enCIFer(Allen et al.,2004);PLATON(Spek,2003)'
_computing_structure_refinement 'SHELXL-97 (Sheldrick, 1997)'
_computing_structure_solution 'Bruker SHELXTL'
_diffrn_ambient_temperature 150(2)
_diffrn_measured_fraction_theta_full 0.997
_diffrn_measured_fraction_theta_max 0.997
_diffrn_measurement_device_type 'Bruker SMART APEX CCD diffractometer'
_diffrn_measurement_method '\w rotation with narrow frames'
_diffrn_radiation_monochromator graphite
_diffrn_radiation_source 'normal-focus sealed tube'
_diffrn_radiation_type MoK\a
_diffrn_radiation_wavelength 0.71073
_diffrn_reflns_av_R_equivalents 0.0316
_diffrn_reflns_av_sigmaI/netI 0.0318
_diffrn_reflns_limit_h_max 10
_diffrn_reflns_limit_h_min -10
_diffrn_reflns_limit_k_max 27
_diffrn_reflns_limit_k_min -16
_diffrn_reflns_limit_l_max 19
_diffrn_reflns_limit_l_min -19
_diffrn_reflns_number 16106
_diffrn_reflns_theta_full 27.52
_diffrn_reflns_theta_max 27.52
_diffrn_reflns_theta_min 2.37
_diffrn_standards_decay_% 0
_diffrn_standards_number 0
_exptl_absorpt_coefficient_mu 4.426
_exptl_absorpt_correction_T_max 0.24
_exptl_absorpt_correction_T_min 0.20
_exptl_absorpt_correction_type multi-scan
_exptl_absorpt_process_details 'SADABS 2007/2'
_exptl_crystal_colour PINK
_exptl_crystal_density_diffrn 1.765
_exptl_crystal_density_method 'not measured'
_exptl_crystal_description BLOCK
_exptl_crystal_F_000 1356
_exptl_crystal_size_max 0.52
_exptl_crystal_size_mid 0.45
_exptl_crystal_size_min 0.42
_refine_diff_density_max 2.005
_refine_diff_density_min -1.913
_refine_diff_density_rms 0.127
_refine_ls_extinction_coef 0.00053(13)
_refine_ls_extinction_expression Fc^*^=kFc[1+0.001xFc^2^\l^3^/sin(2\q)]^-1/4^
_refine_ls_extinction_method SHELXL
_refine_ls_goodness_of_fit_ref 1.113
_refine_ls_hydrogen_treatment constr
_refine_ls_matrix_type full
_refine_ls_number_parameters 281
_refine_ls_number_reflns 5975
_refine_ls_number_restraints 0
_refine_ls_restrained_S_all 1.113
_refine_ls_R_factor_all 0.0314
_refine_ls_R_factor_gt 0.0303
_refine_ls_shift/su_max 0.000
_refine_ls_shift/su_mean 0.000
_refine_ls_structure_factor_coef Fsqd
_refine_ls_weighting_details 'calc w=1/[\s^2^(Fo^2^)+(0.0424P)^2^+3.4338P] where P=(Fo^2^+2Fc^2^)/3'
_refine_ls_weighting_scheme calc
_refine_ls_wR_factor_gt 0.0804
_refine_ls_wR_factor_ref 0.0811
_reflns_number_gt 5769
_reflns_number_total 5975
_reflns_threshold_expression I>2\s(I)
_cod_data_source_file om9007949_si_002.cif
_cod_data_source_block 2
_cod_depositor_comments
;
The following automatic conversions were performed:

'_symmetry_cell_setting' value 'MONOCLINIC' changed to 'monoclinic'
according to /home/saulius/struct/CIF-dictionaries/cif_core.dic
dictionary named 'cif_core.dic' version 2.4.2 from
2011-04-26.

'_exptl_absorpt_correction_type' value 'MULTI-SCAN'
changed to 'multi-scan' according to
/home/saulius/struct/CIF-dictionaries/cif_core.dic dictionary named
'cif_core.dic' version 2.4.2 from 2011-04-26.

Automatic conversion script
Id: cif_fix_values 1715 2011-07-08 13:25:40Z adriana 
;
_cod_original_sg_symbol_H-M P2(1)/n
_cod_database_code 4070410

loop_
_symmetry_equiv_pos_as_xyz
'x, y, z'
'-x+1/2, y+1/2, -z+1/2'
'-x, -y, -z'
'x-1/2, -y-1/2, z-1/2'

loop_
_atom_site_label
_atom_site_type_symbol
_atom_site_fract_x
_atom_site_fract_y
_atom_site_fract_z
_atom_site_U_iso_or_equiv
_atom_site_adp_type
_atom_site_occupancy
_atom_site_symmetry_multiplicity
_atom_site_calc_flag
_atom_site_refinement_flags
Er1 Er 0.363533(17) 0.046468(7) 0.223109(9) 0.02212(7) Uani 1 1 d .
I1 I 0.68312(3) 0.026281(13) 0.372465(16) 0.03553(8) Uani 1 1 d .
C1 C 0.1204(5) 0.07833(19) 0.1067(2) 0.0336(8) Uani 1 1 d .
H1A H 0.0880 0.0444 0.0607 0.040 Uiso 1 1 calc R
H1B H 0.0288 0.0854 0.1363 0.040 Uiso 1 1 calc R
C2 C 0.1515(4) 0.13572(17) 0.0603(2) 0.0278(7) Uani 1 1 d .
C3 C 0.1225(4) 0.19521(18) 0.0927(2) 0.0303(7) Uani 1 1 d .
H3A H 0.0765 0.1979 0.1446 0.036 Uiso 1 1 calc R
C4 C 0.1579(5) 0.25017(19) 0.0524(3) 0.0340(8) Uani 1 1 d .
H4A H 0.1349 0.2895 0.0764 0.041 Uiso 1 1 calc R
C5 C 0.2268(5) 0.2482(2) -0.0228(3) 0.0369(8) Uani 1 1 d .
H5A H 0.2525 0.2857 -0.0504 0.044 Uiso 1 1 calc R
C6 C 0.2575(5) 0.1900(2) -0.0570(3) 0.0385(8) Uani 1 1 d .
H6A H 0.3041 0.1879 -0.1087 0.046 Uiso 1 1 calc R
C7 C 0.2213(5) 0.13507(19) -0.0168(2) 0.0345(8) Uani 1 1 d .
H7A H 0.2438 0.0960 -0.0416 0.041 Uiso 1 1 calc R
C8 C 0.4634(5) -0.02370(18) 0.1226(3) 0.0340(8) Uani 1 1 d .
H8A H 0.4137 -0.0131 0.0574 0.041 Uiso 1 1 calc R
H8B H 0.5837 -0.0200 0.1337 0.041 Uiso 1 1 calc R
C9 C 0.4182(4) -0.08769(16) 0.1426(2) 0.0274(7) Uani 1 1 d .
C10 C 0.5095(4) -0.12147(17) 0.2187(2) 0.0295(7) Uani 1 1 d .
H10A H 0.6071 -0.1036 0.2553 0.035 Uiso 1 1 calc R
C11 C 0.4609(4) -0.17992(18) 0.2416(2) 0.0303(7) Uani 1 1 d .
H11A H 0.5257 -0.2013 0.2934 0.036 Uiso 1 1 calc R
C12 C 0.3189(5) -0.20799(17) 0.1901(3) 0.0322(7) Uani 1 1 d .
H12A H 0.2858 -0.2482 0.2059 0.039 Uiso 1 1 calc R
C13 C 0.2272(5) -0.17533(19) 0.1148(3) 0.0347(8) Uani 1 1 d .
H13A H 0.1297 -0.1935 0.0785 0.042 Uiso 1 1 calc R
C14 C 0.2749(5) -0.11723(18) 0.0918(2) 0.0323(7) Uani 1 1 d .
H14A H 0.2092 -0.0962 0.0398 0.039 Uiso 1 1 calc R
O1 O 0.1988(3) -0.02488(12) 0.27372(16) 0.0273(5) Uani 1 1 d .
C15 C 0.2489(5) -0.0585(2) 0.3615(3) 0.0359(8) Uani 1 1 d .
H15A H 0.2908 -0.0289 0.4128 0.043 Uiso 1 1 calc R
H15B H 0.3355 -0.0894 0.3595 0.043 Uiso 1 1 calc R
C16 C 0.0963(5) -0.0908(2) 0.3733(3) 0.0405(9) Uani 1 1 d .
H16A H 0.0309 -0.0629 0.4034 0.049 Uiso 1 1 calc R
H16B H 0.1230 -0.1296 0.4100 0.049 Uiso 1 1 calc R
C17 C 0.0062(5) -0.10519(19) 0.2743(3) 0.0411(9) Uani 1 1 d .
H17A H 0.0512 -0.1431 0.2512 0.049 Uiso 1 1 calc R
H17B H -0.1123 -0.1113 0.2687 0.049 Uiso 1 1 calc R
C18 C 0.0374(5) -0.04751(17) 0.2231(3) 0.0319(8) Uani 1 1 d .
H18A H 0.0379 -0.0579 0.1587 0.038 Uiso 1 1 calc R
H18B H -0.0476 -0.0154 0.2226 0.038 Uiso 1 1 calc R
O2 O 0.5097(3) 0.13014(11) 0.18641(17) 0.0279(5) Uani 1 1 d .
C19 C 0.5317(5) 0.19050(19) 0.2330(3) 0.0388(9) Uani 1 1 d .
H19A H 0.5590 0.1847 0.3007 0.047 Uiso 1 1 calc R
H19B H 0.4306 0.2159 0.2147 0.047 Uiso 1 1 calc R
C20 C 0.6697(8) 0.2220(3) 0.2037(4) 0.0642(15) Uani 1 1 d .
H20A H 0.6503 0.2677 0.1963 0.077 Uiso 1 1 calc R
H20B H 0.7747 0.2149 0.2496 0.077 Uiso 1 1 calc R
C21 C 0.6720(7) 0.1926(2) 0.1145(4) 0.0516(12) Uani 1 1 d .
H21A H 0.7832 0.1938 0.1036 0.062 Uiso 1 1 calc R
H21B H 0.5949 0.2139 0.0630 0.062 Uiso 1 1 calc R
C22 C 0.6188(5) 0.12583(18) 0.1248(3) 0.0350(8) Uani 1 1 d .
H22A H 0.5608 0.1083 0.0644 0.042 Uiso 1 1 calc R
H22B H 0.7142 0.0989 0.1517 0.042 Uiso 1 1 calc R
O3 O 0.2772(3) 0.10824(13) 0.34197(17) 0.0327(5) Uani 1 1 d .
C23 C 0.1048(5) 0.1111(3) 0.3421(3) 0.0475(11) Uani 1 1 d .
H23A H 0.0575 0.0684 0.3367 0.057 Uiso 1 1 calc R
H23B H 0.0442 0.1363 0.2891 0.057 Uiso 1 1 calc R
C24 C 0.0915(7) 0.1398(4) 0.4281(4) 0.092(3) Uani 1 1 d .
H24A H 0.0348 0.1807 0.4157 0.110 Uiso 1 1 calc R
H24B H 0.0275 0.1124 0.4597 0.110 Uiso 1 1 calc R
C25 C 0.2551(6) 0.1486(2) 0.4856(3) 0.0498(11) Uani 1 1 d .
H25A H 0.2734 0.1207 0.5400 0.060 Uiso 1 1 calc R
H25B H 0.2703 0.1926 0.5073 0.060 Uiso 1 1 calc R
C26 C 0.3700(6) 0.1335(3) 0.4296(3) 0.0605(15) Uani 1 1 d .
H26A H 0.4297 0.1717 0.4189 0.073 Uiso 1 1 calc R
H26B H 0.4509 0.1023 0.4617 0.073 Uiso 1 1 calc R

loop_
_atom_site_aniso_label
_atom_site_aniso_U_11
_atom_site_aniso_U_22
_atom_site_aniso_U_33
_atom_site_aniso_U_23
_atom_site_aniso_U_13
_atom_site_aniso_U_12
Er1 0.02260(10) 0.02287(10) 0.02119(10) -0.00042(5) 0.00590(6) -0.00205(5)
I1 0.02671(13) 0.04513(16) 0.03142(14) -0.00141(10) 0.00065(9) 0.00304(9)
C1 0.0319(17) 0.039(2) 0.0266(17) 0.0008(14) 0.0012(14) -0.0006(15)
C2 0.0244(15) 0.0320(18) 0.0233(15) 0.0003(13) -0.0011(12) 0.0016(13)
C3 0.0311(17) 0.0347(19) 0.0240(15) -0.0016(13) 0.0045(13) 0.0014(14)
C4 0.0347(18) 0.0312(19) 0.0328(18) -0.0013(15) 0.0017(15) 0.0012(14)
C5 0.0356(19) 0.039(2) 0.0342(18) 0.0077(16) 0.0047(15) -0.0034(16)
C6 0.0372(19) 0.051(2) 0.0276(17) 0.0045(16) 0.0081(15) 0.0030(17)
C7 0.0377(19) 0.038(2) 0.0266(16) -0.0028(14) 0.0046(14) 0.0076(15)
C8 0.043(2) 0.0300(19) 0.0320(18) -0.0003(14) 0.0156(15) -0.0001(15)
C9 0.0371(18) 0.0224(16) 0.0263(16) -0.0041(12) 0.0146(13) 0.0035(13)
C10 0.0268(15) 0.0286(17) 0.0338(17) -0.0016(14) 0.0086(13) 0.0034(13)
C11 0.0324(17) 0.0313(18) 0.0281(16) 0.0039(14) 0.0087(14) 0.0070(14)
C12 0.0379(19) 0.0250(17) 0.0360(18) 0.0006(14) 0.0133(15) 0.0009(14)
C13 0.0363(19) 0.0332(19) 0.0325(18) -0.0042(15) 0.0045(15) -0.0031(15)
C14 0.0399(19) 0.0321(18) 0.0227(15) -0.0032(13) 0.0032(14) 0.0027(15)
O1 0.0290(12) 0.0266(12) 0.0269(12) 0.0027(9) 0.0083(9) -0.0039(9)
C15 0.037(2) 0.039(2) 0.0327(19) 0.0096(16) 0.0114(15) 0.0005(16)
C16 0.048(2) 0.033(2) 0.050(2) 0.0110(17) 0.0291(19) 0.0044(17)
C17 0.040(2) 0.029(2) 0.058(2) -0.0012(17) 0.0200(18) -0.0083(16)
C18 0.0272(18) 0.0304(19) 0.038(2) -0.0032(14) 0.0079(15) -0.0064(13)
O2 0.0277(11) 0.0249(12) 0.0328(12) -0.0001(10) 0.0106(10) -0.0046(9)
C19 0.043(2) 0.032(2) 0.044(2) -0.0128(16) 0.0176(17) -0.0117(16)
C20 0.077(4) 0.042(3) 0.088(4) -0.021(3) 0.048(3) -0.025(2)
C21 0.061(3) 0.039(2) 0.065(3) -0.002(2) 0.036(2) -0.017(2)
C22 0.0366(19) 0.0311(19) 0.042(2) -0.0033(15) 0.0193(16) -0.0054(15)
O3 0.0302(12) 0.0387(15) 0.0306(12) -0.0118(11) 0.0101(10) -0.0041(10)
C23 0.0311(19) 0.066(3) 0.047(2) -0.021(2) 0.0131(17) -0.0021(19)
C24 0.049(3) 0.171(8) 0.066(3) -0.057(4) 0.035(3) -0.025(4)
C25 0.066(3) 0.055(3) 0.031(2) -0.0051(19) 0.017(2) 0.006(2)
C26 0.039(2) 0.097(4) 0.044(2) -0.041(3) 0.0064(19) -0.007(2)

loop_
_atom_type_symbol
_atom_type_description
_atom_type_scat_dispersion_real
_atom_type_scat_dispersion_imag
_atom_type_scat_source
C C 0.0033 0.0016 'International Tables Vol C Tables 4.2.6.8 and 6.1.1.4'
H H 0.0000 0.0000 'International Tables Vol C Tables 4.2.6.8 and 6.1.1.4'
O O 0.0106 0.0060 'International Tables Vol C Tables 4.2.6.8 and 6.1.1.4'
I I -0.4742 1.8119 'International Tables Vol C Tables 4.2.6.8 and 6.1.1.4'
Er Er -0.2586 4.9576 'International Tables Vol C Tables 4.2.6.8 and 6.1.1.4'

loop_
_geom_angle_atom_site_label_1
_geom_angle_atom_site_label_2
_geom_angle_atom_site_label_3
_geom_angle
O1 Er1 O2 170.29(9)
O1 Er1 C8 97.11(11)
O2 Er1 C8 92.55(11)
O1 Er1 C1 87.16(11)
O2 Er1 C1 91.07(11)
C8 Er1 C1 95.02(14)
O1 Er1 O3 79.00(9)
O2 Er1 O3 91.51(9)
C8 Er1 O3 172.45(11)
C1 Er1 O3 91.26(11)
O1 Er1 I1 99.15(6)
O2 Er1 I1 81.84(6)
C8 Er1 I1 89.40(10)
C1 Er1 I1 171.82(9)
O3 Er1 I1 84.88(6)
C2 C1 Er1 110.8(2)
C2 C1 H1A 109.5
Er1 C1 H1A 109.5
C2 C1 H1B 109.5
Er1 C1 H1B 109.5
H1A C1 H1B 108.1
C3 C2 C7 115.6(3)
C3 C2 C1 121.8(3)
C7 C2 C1 122.4(3)
C4 C3 C2 122.8(3)
C4 C3 H3A 118.6
C2 C3 H3A 118.6
C3 C4 C5 120.3(4)
C3 C4 H4A 119.8
C5 C4 H4A 119.8
C4 C5 C6 118.5(4)
C4 C5 H5A 120.7
C6 C5 H5A 120.7
C7 C6 C5 121.0(3)
C7 C6 H6A 119.5
C5 C6 H6A 119.5
C6 C7 C2 121.6(4)
C6 C7 H7A 119.2
C2 C7 H7A 119.2
C9 C8 Er1 107.6(2)
C9 C8 H8A 110.2
Er1 C8 H8A 110.2
C9 C8 H8B 110.2
Er1 C8 H8B 110.2
H8A C8 H8B 108.5
C10 C9 C14 115.8(3)
C10 C9 C8 121.6(3)
C14 C9 C8 122.5(3)
C11 C10 C9 121.7(3)
C11 C10 H10A 119.1
C9 C10 H10A 119.1
C10 C11 C12 121.2(3)
C10 C11 H11A 119.4
C12 C11 H11A 119.4
C13 C12 C11 117.8(3)
C13 C12 H12A 121.1
C11 C12 H12A 121.1
C14 C13 C12 121.2(4)
C14 C13 H13A 119.4
C12 C13 H13A 119.4
C13 C14 C9 122.2(3)
C13 C14 H14A 118.9
C9 C14 H14A 118.9
C15 O1 C18 109.3(3)
C15 O1 Er1 123.5(2)
C18 O1 Er1 127.1(2)
O1 C15 C16 105.1(3)
O1 C15 H15A 110.7
C16 C15 H15A 110.7
O1 C15 H15B 110.7
C16 C15 H15B 110.7
H15A C15 H15B 108.8
C15 C16 C17 102.4(3)
C15 C16 H16A 111.3
C17 C16 H16A 111.3
C15 C16 H16B 111.3
C17 C16 H16B 111.3
H16A C16 H16B 109.2
C18 C17 C16 102.8(3)
C18 C17 H17A 111.2
C16 C17 H17A 111.2
C18 C17 H17B 111.2
C16 C17 H17B 111.2
H17A C17 H17B 109.1
O1 C18 C17 105.1(3)
O1 C18 H18A 110.7
C17 C18 H18A 110.7
O1 C18 H18B 110.7
C17 C18 H18B 110.7
H18A C18 H18B 108.8
C22 O2 C19 109.5(3)
C22 O2 Er1 123.9(2)
C19 O2 Er1 125.7(2)
O2 C19 C20 106.0(3)
O2 C19 H19A 110.5
C20 C19 H19A 110.5
O2 C19 H19B 110.5
C20 C19 H19B 110.5
H19A C19 H19B 108.7
C21 C20 C19 104.7(4)
C21 C20 H20A 110.8
C19 C20 H20A 110.8
C21 C20 H20B 110.8
C19 C20 H20B 110.8
H20A C20 H20B 108.9
C20 C21 C22 103.8(4)
C20 C21 H21A 111.0
C22 C21 H21A 111.0
C20 C21 H21B 111.0
C22 C21 H21B 111.0
H21A C21 H21B 109.0
O2 C22 C21 104.7(3)
O2 C22 H22A 110.8
C21 C22 H22A 110.8
O2 C22 H22B 110.8
C21 C22 H22B 110.8
H22A C22 H22B 108.9
C23 O3 C26 107.5(3)
C23 O3 Er1 119.6(2)
C26 O3 Er1 131.3(2)
O3 C23 C24 108.1(4)
O3 C23 H23A 110.1
C24 C23 H23A 110.1
O3 C23 H23B 110.1
C24 C23 H23B 110.1
H23A C23 H23B 108.4
C25 C24 C23 108.2(4)
C25 C24 H24A 110.1
C23 C24 H24A 110.1
C25 C24 H24B 110.1
C23 C24 H24B 110.1
H24A C24 H24B 108.4
C24 C25 C26 107.3(4)
C24 C25 H25A 110.2
C26 C25 H25A 110.2
C24 C25 H25B 110.2
C26 C25 H25B 110.2
H25A C25 H25B 108.5
O3 C26 C25 108.1(4)
O3 C26 H26A 110.1
C25 C26 H26A 110.1
O3 C26 H26B 110.1
C25 C26 H26B 110.1
H26A C26 H26B 108.4

loop_
_geom_bond_atom_site_label_1
_geom_bond_atom_site_label_2
_geom_bond_distance
Er1 O1 2.308(2)
Er1 O2 2.309(2)
Er1 C8 2.413(4)
Er1 C1 2.440(4)
Er1 O3 2.461(2)
Er1 I1 3.0821(3)
C1 C2 1.462(5)
C1 H1A 0.9900
C1 H1B 0.9900
C2 C3 1.401(5)
C2 C7 1.416(5)
C3 C4 1.384(5)
C3 H3A 0.9500
C4 C5 1.386(5)
C4 H4A 0.9500
C5 C6 1.391(6)
C5 H5A 0.9500
C6 C7 1.384(6)
C6 H6A 0.9500
C7 H7A 0.9500
C8 C9 1.468(5)
C8 H8A 0.9900
C8 H8B 0.9900
C9 C10 1.407(5)
C9 C14 1.409(5)
C10 C11 1.381(5)
C10 H10A 0.9500
C11 C12 1.391(5)
C11 H11A 0.9500
C12 C13 1.389(5)
C12 H12A 0.9500
C13 C14 1.373(5)
C13 H13A 0.9500
C14 H14A 0.9500
O1 C15 1.464(4)
O1 C18 1.468(4)
C15 C16 1.507(5)
C15 H15A 0.9900
C15 H15B 0.9900
C16 C17 1.523(6)
C16 H16A 0.9900
C16 H16B 0.9900
C17 C18 1.506(5)
C17 H17A 0.9900
C17 H17B 0.9900
C18 H18A 0.9900
C18 H18B 0.9900
O2 C22 1.453(4)
O2 C19 1.454(4)
C19 C20 1.497(6)
C19 H19A 0.9900
C19 H19B 0.9900
C20 C21 1.478(7)
C20 H20A 0.9900
C20 H20B 0.9900
C21 C22 1.512(6)
C21 H21A 0.9900
C21 H21B 0.9900
C22 H22A 0.9900
C22 H22B 0.9900
O3 C23 1.454(5)
O3 C26 1.456(5)
C23 C24 1.454(6)
C23 H23A 0.9900
C23 H23B 0.9900
C24 C25 1.448(7)
C24 H24A 0.9900
C24 H24B 0.9900
C25 C26 1.463(6)
C25 H25A 0.9900
C25 H25B 0.9900
C26 H26A 0.9900
C26 H26B 0.9900
